data_4344711
loop_
_publ_author_name
'Ishizuka, Tomoya'
'Watanabe, Atsuko'
'Kotani, Hiroaki'
'Hong, Dachao'
'Satonaka, Kenta'
'Wada, Tohru'
'Shiota, Yoshihito'
'Yoshizawa, Kazunari'
'Ohara, Kazuaki'
'Yamaguchi, Kentaro'
'Kato, Satoshi'
'Fukuzumi, Shunichi'
'Kojima, Takahiko'

_publ_section_title
;
 Homogeneous Photocatalytic Water Oxidation with a Dinuclear
 Co(III)-Pyridylmethylamine Complex.
;
_journal_issue 3
_journal_name_full 'Inorganic chemistry'
_journal_page_first 1154
_journal_page_last 1164
_journal_paper_doi 10.1021/acs.inorgchem.5b02336
_journal_volume 55
_journal_year 2016
_chemical_formula_sum 'C36 H38 Cl4 Co2 N8 O18'
_chemical_formula_weight 1130.40
_space_group_crystal_system triclinic
_space_group_IT_number 2
_space_group_name_Hall '-P 1'
_space_group_name_H-M_alt 'P -1'
_symmetry_space_group_name_Hall '-P 1'
_symmetry_space_group_name_H-M 'P -1'
_atom_sites_solution_hydrogens geom
_audit_creation_method SHELXL-2014/7
_cell_angle_alpha 76.576(5)
_cell_angle_beta 83.789(5)
_cell_angle_gamma 67.032(5)
_cell_formula_units_Z 1
_cell_length_a 10.317(5)
_cell_length_b 12.086(5)
_cell_length_c 12.301(5)
_cell_measurement_temperature 120(2)
_cell_volume 1373.4(10)
_computing_structure_refinement 'SHELXL-2014/7 (Sheldrick, 2014)'
_diffrn_ambient_temperature 120(2)
_diffrn_measured_fraction_theta_full 0.970
_diffrn_measured_fraction_theta_max 0.928
_diffrn_measurement_device_type 'APEX2 v2009.11-0'
_diffrn_radiation_type MoK\a
_diffrn_radiation_wavelength 0.71069
_diffrn_reflns_av_R_equivalents 0.0261
_diffrn_reflns_av_unetI/netI 0.0746
_diffrn_reflns_laue_measured_fraction_full 0.970
_diffrn_reflns_laue_measured_fraction_max 0.928
_diffrn_reflns_limit_h_max 11
_diffrn_reflns_limit_h_min -13
_diffrn_reflns_limit_k_max 15
_diffrn_reflns_limit_k_min -15
_diffrn_reflns_limit_l_max 15
_diffrn_reflns_limit_l_min -8
_diffrn_reflns_number 7584
_diffrn_reflns_point_group_measured_fraction_full 0.970
_diffrn_reflns_point_group_measured_fraction_max 0.928
_diffrn_reflns_theta_full 25.240
_diffrn_reflns_theta_max 27.421
_diffrn_reflns_theta_min 1.702
_exptl_absorpt_coefficient_mu 0.867
_exptl_crystal_colour violet
_exptl_crystal_density_diffrn 1.367
_exptl_crystal_description prismatic
_exptl_crystal_F_000 576
_exptl_crystal_size_max 0.100
_exptl_crystal_size_mid 0.020
_exptl_crystal_size_min 0.020
_platon_squeeze_details
;
Two acetone molecules per the asymmetri unit were deleted with the sqeeze program.
;
_refine_diff_density_max 0.739
_refine_diff_density_min -0.566
_refine_diff_density_rms 0.093
_refine_ls_extinction_method none
_refine_ls_goodness_of_fit_ref 1.025
_refine_ls_hydrogen_treatment constr
_refine_ls_matrix_type full
_refine_ls_number_parameters 399
_refine_ls_number_reflns 5812
_refine_ls_number_restraints 33
_refine_ls_restrained_S_all 1.028
_refine_ls_R_factor_all 0.0972
_refine_ls_R_factor_gt 0.0619
_refine_ls_shift/su_max 0.001
_refine_ls_shift/su_mean 0.000
_refine_ls_structure_factor_coef Fsqd
_refine_ls_weighting_details 'w=1/[\s^2^(Fo^2^)+(0.0908P)^2^+0.2886P] where P=(Fo^2^+2Fc^2^)/3'
_refine_ls_weighting_scheme calc
_refine_ls_wR_factor_gt 0.1557
_refine_ls_wR_factor_ref 0.1704
_reflns_Friedel_coverage 0.000
_reflns_number_gt 3810
_reflns_number_total 5812
_reflns_threshold_expression 'I > 2\s(I)'
_cod_data_source_file ic5b02336_si_003.cif
_cod_data_source_block NABE1
_cod_database_code 4344711
_shelx_shelxl_version_number 2014/7
_shelx_space_group_comment
;
The symmetry employed for this shelxl refinement is uniquely defined
by the following loop, which should always be used as a source of
symmetry information in preference to the above space-group names.
They are only intended as comments.
;
_shelx_estimated_absorpt_t_min 0.918
_shelx_estimated_absorpt_t_max 0.983
_platon_squeeze_void_probe_radius 1.20

loop_
_space_group_symop_operation_xyz
'x, y, z'
'-x, -y, -z'

loop_
_atom_site_label
_atom_site_type_symbol
_atom_site_fract_x
_atom_site_fract_y
_atom_site_fract_z
_atom_site_U_iso_or_equiv
_atom_site_adp_type
_atom_site_occupancy
_atom_site_site_symmetry_order
_atom_site_calc_flag
_atom_site_refinement_flags_posn
_atom_site_refinement_flags_adp
_atom_site_refinement_flags_occupancy
_atom_site_disorder_assembly
_atom_site_disorder_group
Co1 Co -0.08037(5) 0.47517(5) 0.10278(5) 0.02553(18) Uani 1 1 d . . . . .
Cl1 Cl -0.2467(4) 0.2998(3) -0.2213(4) 0.0472(10) Uani 0.818(12) 1 d D . P A 1
Cl2 Cl -0.2613(19) 0.2969(17) -0.2380(16) 0.044(5) Uani 0.182(12) 1 d D U P A 2
Cl3 Cl -0.5335(5) 0.2176(5) 0.2191(5) 0.0423(18) Uani 0.469(13) 1 d D . P B 1
Cl4 Cl -0.5315(8) 0.2041(6) 0.2299(6) 0.072(3) Uani 0.531(13) 1 d D . P B 2
O1 O -0.0986(3) 0.5137(2) -0.0571(2) 0.0273(6) Uani 1 1 d . . . . .
H1 H -0.1746 0.5242 -0.1009 0.033 Uiso 1 1 calc R U . . .
O2 O -0.3616(6) 0.3557(7) -0.2958(5) 0.096(3) Uani 0.818(12) 1 d D . P A 1
O3 O -0.2218(8) 0.3958(5) -0.1856(6) 0.094(3) Uani 0.818(12) 1 d D . P A 1
O4 O -0.2886(11) 0.2286(8) -0.1241(7) 0.065(3) Uani 0.818(12) 1 d D . P A 1
O5 O -0.1167(6) 0.2295(5) -0.2665(6) 0.069(2) Uani 0.818(12) 1 d D . P A 1
O6 O -0.303(4) 0.235(4) -0.305(2) 0.17(2) Uani 0.182(12) 1 d D . P A 2
O7 O -0.311(6) 0.4246(17) -0.235(3) 0.174(19) Uani 0.182(12) 1 d D U P A 2
O8 O -0.261(5) 0.226(3) -0.127(2) 0.033(7) Uani 0.182(12) 1 d D U P A 2
O9 O -0.118(2) 0.284(3) -0.263(3) 0.13(2) Uani 0.182(12) 1 d D . P A 2
O10 O -0.6489(10) 0.3290(7) 0.1754(8) 0.057(3) Uani 0.469(13) 1 d D . P B 1
O11 O -0.434(2) 0.2151(19) 0.2916(10) 0.138(8) Uani 0.469(13) 1 d D . P B 1
O12 O -0.5932(11) 0.1269(8) 0.2593(13) 0.070(4) Uani 0.469(13) 1 d D . P B 1
O13 O -0.4473(9) 0.1775(8) 0.1260(7) 0.055(3) Uani 0.469(13) 1 d D . P B 1
O14 O -0.5741(12) 0.3365(6) 0.2082(8) 0.063(3) Uani 0.531(13) 1 d D . P B 2
O15 O -0.3892(9) 0.1556(12) 0.2633(15) 0.140(8) Uani 0.531(13) 1 d D . P B 2
O16 O -0.6110(12) 0.1710(13) 0.3243(11) 0.102(5) Uani 0.531(13) 1 d D . P B 2
O17 O -0.546(3) 0.1610(16) 0.1356(16) 0.242(15) Uani 0.531(13) 1 d D . P B 2
N1 N -0.2645(3) 0.4674(3) 0.1344(3) 0.0305(8) Uani 1 1 d . . . . .
N2 N -0.1786(3) 0.6451(3) 0.1129(3) 0.0306(8) Uani 1 1 d . . . . .
N3 N -0.0542(4) 0.4344(3) 0.2584(3) 0.0314(8) Uani 1 1 d . . . . .
N4 N -0.0195(4) 0.3012(3) 0.1086(3) 0.0309(8) Uani 1 1 d . . . . .
C1 C -0.3685(4) 0.5908(4) 0.0839(4) 0.0389(11) Uani 1 1 d . . . . .
H2 H -0.3764 0.5969 0.0030 0.047 Uiso 1 1 calc R U . . .
H3 H -0.4623 0.6031 0.1198 0.047 Uiso 1 1 calc R U . . .
C2 C -0.3195(4) 0.6861(4) 0.1008(3) 0.0319(9) Uani 1 1 d . . . . .
C3 C -0.4055(5) 0.8036(4) 0.1060(4) 0.0431(11) Uani 1 1 d . . . . .
H4 H -0.5041 0.8308 0.0968 0.052 Uiso 1 1 calc R U . . .
C4 C -0.3466(6) 0.8837(5) 0.1252(4) 0.0530(13) Uani 1 1 d . . . . .
H5 H -0.4033 0.9672 0.1259 0.064 Uiso 1 1 calc R U . . .
C5 C -0.2051(6) 0.8385(4) 0.1430(4) 0.0527(13) Uani 1 1 d . . . . .
H6 H -0.1637 0.8895 0.1610 0.063 Uiso 1 1 calc R U . . .
C6 C -0.1222(5) 0.7195(4) 0.1349(4) 0.0403(11) Uani 1 1 d . . . . .
H7 H -0.0235 0.6901 0.1452 0.048 Uiso 1 1 calc R U . . .
C7 C -0.2871(5) 0.4373(5) 0.2582(4) 0.0472(12) Uani 1 1 d . . . . .
H8 H -0.3671 0.5064 0.2811 0.057 Uiso 1 1 calc R U . . .
H9 H -0.3119 0.3637 0.2779 0.057 Uiso 1 1 calc R U . . .
C8 C -0.1606(5) 0.4137(4) 0.3205(4) 0.0379(10) Uani 1 1 d . . . . .
C9 C -0.1503(6) 0.3753(5) 0.4361(4) 0.0536(14) Uani 1 1 d . . . . .
H10 H -0.2266 0.3615 0.4794 0.064 Uiso 1 1 calc R U . . .
C10 C -0.0333(6) 0.3577(6) 0.4860(4) 0.0646(17) Uani 1 1 d . . . . .
H11 H -0.0253 0.3292 0.5646 0.078 Uiso 1 1 calc R U . . .
C11 C 0.0753(6) 0.3809(6) 0.4239(5) 0.0703(18) Uani 1 1 d . . . . .
H12 H 0.1577 0.3716 0.4588 0.084 Uiso 1 1 calc R U . . .
C12 C 0.0617(5) 0.4184(5) 0.3082(4) 0.0529(14) Uani 1 1 d . . . . .
H13 H 0.1372 0.4328 0.2640 0.063 Uiso 1 1 calc R U . . .
C13 C -0.2659(5) 0.3704(4) 0.0796(4) 0.0409(11) Uani 1 1 d . . . . .
H14 H -0.2822 0.4033 -0.0014 0.049 Uiso 1 1 calc R U . . .
H15 H -0.3425 0.3421 0.1122 0.049 Uiso 1 1 calc R U . . .
C14 C -0.1248(5) 0.2646(4) 0.0982(4) 0.0359(10) Uani 1 1 d . . . . .
C15 C -0.1026(5) 0.1450(4) 0.1071(4) 0.0487(12) Uani 1 1 d . . . . .
H16 H -0.1787 0.1216 0.1001 0.058 Uiso 1 1 calc R U . . .
C16 C 0.0309(6) 0.0576(4) 0.1263(4) 0.0533(14) Uani 1 1 d . . . . .
H17 H 0.0492 -0.0265 0.1297 0.064 Uiso 1 1 calc R U . . .
C17 C 0.1379(6) 0.0941(4) 0.1407(4) 0.0504(13) Uani 1 1 d . . . . .
H18 H 0.2303 0.0350 0.1570 0.061 Uiso 1 1 calc R U . . .
C18 C 0.1098(5) 0.2159(4) 0.1311(4) 0.0392(10) Uani 1 1 d . . . . .
H19 H 0.1837 0.2409 0.1407 0.047 Uiso 1 1 calc R U . . .

loop_
_atom_site_aniso_label
_atom_site_aniso_U_11
_atom_site_aniso_U_22
_atom_site_aniso_U_33
_atom_site_aniso_U_23
_atom_site_aniso_U_13
_atom_site_aniso_U_12
Co1 0.0270(3) 0.0202(3) 0.0301(3) -0.0059(2) 0.0056(2) -0.0108(2)
Cl1 0.046(2) 0.0336(14) 0.0476(16) -0.0045(11) 0.0049(12) -0.0027(11)
Cl2 0.026(5) 0.064(8) 0.039(7) 0.012(5) 0.007(5) -0.028(5)
Cl3 0.043(3) 0.039(3) 0.053(3) -0.006(2) 0.004(2) -0.027(2)
Cl4 0.102(5) 0.037(3) 0.041(3) -0.0032(19) 0.002(3) 0.007(2)
O1 0.0237(13) 0.0287(15) 0.0310(15) -0.0056(12) -0.0020(11) -0.0114(11)
O2 0.076(4) 0.114(6) 0.075(4) -0.001(4) -0.034(3) -0.013(4)
O3 0.112(5) 0.052(4) 0.128(6) -0.024(4) -0.003(4) -0.040(3)
O4 0.052(6) 0.064(4) 0.066(4) -0.001(3) 0.018(3) -0.019(3)
O5 0.066(4) 0.042(4) 0.075(4) -0.004(3) 0.036(3) -0.011(2)
O6 0.32(6) 0.21(5) 0.07(2) 0.01(2) -0.09(3) -0.19(5)
O7 0.174(19) 0.174(19) 0.175(19) -0.035(5) -0.004(3) -0.065(8)
O8 0.034(8) 0.033(9) 0.030(9) -0.007(5) -0.002(5) -0.010(5)
O9 0.040(17) 0.09(3) 0.23(5) 0.06(3) -0.04(2) -0.036(18)
O10 0.048(6) 0.043(5) 0.060(6) -0.007(4) 0.000(4) 0.003(4)
O11 0.26(2) 0.193(18) 0.041(6) 0.029(9) -0.057(9) -0.182(16)
O12 0.052(5) 0.060(7) 0.079(9) 0.026(6) 0.002(6) -0.023(5)
O13 0.039(5) 0.043(5) 0.074(7) -0.009(4) 0.010(4) -0.010(4)
O14 0.064(6) 0.045(5) 0.078(6) -0.015(4) -0.009(5) -0.014(4)
O15 0.064(7) 0.080(8) 0.28(2) -0.051(10) 0.054(9) -0.039(6)
O16 0.090(7) 0.091(9) 0.095(9) 0.024(7) 0.015(7) -0.032(6)
O17 0.26(2) 0.181(15) 0.166(16) -0.136(13) -0.151(16) 0.137(15)
N1 0.0265(17) 0.0286(18) 0.037(2) -0.0093(15) 0.0058(15) -0.0117(14)
N2 0.0346(18) 0.0279(18) 0.0318(19) -0.0093(15) 0.0067(15) -0.0146(14)
N3 0.0383(19) 0.0243(17) 0.0307(19) -0.0061(15) 0.0034(15) -0.0116(14)
N4 0.0387(19) 0.0219(17) 0.0300(18) -0.0044(14) 0.0073(15) -0.0119(14)
C1 0.029(2) 0.030(2) 0.053(3) -0.009(2) 0.005(2) -0.0071(17)
C2 0.033(2) 0.033(2) 0.026(2) -0.0053(18) 0.0031(17) -0.0099(17)
C3 0.041(3) 0.036(3) 0.046(3) -0.013(2) 0.009(2) -0.008(2)
C4 0.064(3) 0.041(3) 0.044(3) -0.019(2) 0.009(3) -0.006(2)
C5 0.077(4) 0.034(3) 0.058(3) -0.019(2) 0.006(3) -0.029(3)
C6 0.052(3) 0.036(2) 0.040(3) -0.010(2) 0.005(2) -0.025(2)
C7 0.048(3) 0.058(3) 0.037(3) -0.004(2) 0.012(2) -0.028(2)
C8 0.046(3) 0.029(2) 0.035(2) -0.0086(19) 0.011(2) -0.0121(19)
C9 0.052(3) 0.056(3) 0.043(3) 0.001(2) 0.009(2) -0.018(2)
C10 0.069(4) 0.073(4) 0.032(3) -0.002(3) 0.003(3) -0.012(3)
C11 0.052(3) 0.114(5) 0.040(3) -0.007(3) -0.010(3) -0.028(3)
C12 0.045(3) 0.077(4) 0.035(3) -0.005(3) -0.002(2) -0.025(3)
C13 0.036(2) 0.033(2) 0.060(3) -0.014(2) 0.004(2) -0.0195(19)
C14 0.047(2) 0.031(2) 0.034(2) -0.0056(19) 0.0073(19) -0.0222(19)
C15 0.061(3) 0.030(2) 0.060(3) -0.009(2) 0.003(3) -0.024(2)
C16 0.081(4) 0.025(2) 0.051(3) -0.003(2) 0.002(3) -0.020(2)
C17 0.054(3) 0.031(2) 0.050(3) -0.006(2) 0.001(2) -0.001(2)
C18 0.039(2) 0.030(2) 0.040(3) -0.0066(19) 0.002(2) -0.0053(18)

loop_
_atom_type_symbol
_atom_type_description
_atom_type_scat_dispersion_real
_atom_type_scat_dispersion_imag
_atom_type_scat_source
C C 0.0033 0.0016 'International Tables Vol C Tables 4.2.6.8 and 6.1.1.4'
H H 0.0000 0.0000 'International Tables Vol C Tables 4.2.6.8 and 6.1.1.4'
N N 0.0061 0.0033 'International Tables Vol C Tables 4.2.6.8 and 6.1.1.4'
O O 0.0106 0.0060 'International Tables Vol C Tables 4.2.6.8 and 6.1.1.4'
Cl Cl 0.1484 0.1585 'International Tables Vol C Tables 4.2.6.8 and 6.1.1.4'
Co Co 0.3494 0.9721 'International Tables Vol C Tables 4.2.6.8 and 6.1.1.4'

loop_
_geom_angle_atom_site_label_1
_geom_angle_atom_site_label_2
_geom_angle_atom_site_label_3
_geom_angle
_geom_angle_site_symmetry_1
_geom_angle_site_symmetry_3
N3 Co1 O1 97.84(13) . 2_565
N3 Co1 O1 177.58(13) . .
O1 Co1 O1 80.00(12) 2_565 .
N3 Co1 N2 89.09(14) . .
O1 Co1 N2 96.46(13) 2_565 .
O1 Co1 N2 92.22(13) . .
N3 Co1 N4 87.04(14) . .
O1 Co1 N4 96.09(13) 2_565 .
O1 Co1 N4 92.10(13) . .
N2 Co1 N4 167.26(13) . .
N3 Co1 N1 87.39(15) . .
O1 Co1 N1 174.77(13) 2_565 .
O1 Co1 N1 94.77(13) . .
N2 Co1 N1 83.69(14) . .
N4 Co1 N1 84.02(14) . .
N3 Co1 Co1 137.93(11) . 2_565
O1 Co1 Co1 40.10(8) 2_565 2_565
O1 Co1 Co1 39.90(8) . 2_565
N2 Co1 Co1 95.66(10) . 2_565
N4 Co1 Co1 95.35(10) . 2_565
N1 Co1 Co1 134.67(11) . 2_565
O5 Cl1 O2 115.9(5) . .
O5 Cl1 O4 111.6(5) . .
O2 Cl1 O4 107.7(6) . .
O5 Cl1 O3 105.6(5) . .
O2 Cl1 O3 108.4(5) . .
O4 Cl1 O3 107.3(5) . .
O9 Cl2 O6 110.0(4) . .
O9 Cl2 O7 95(3) . .
O6 Cl2 O7 131(3) . .
O9 Cl2 O8 105(3) . .
O6 Cl2 O8 104(2) . .
O7 Cl2 O8 109.5(4) . .
O11 Cl3 O12 114.2(9) . .
O11 Cl3 O13 102.2(9) . .
O12 Cl3 O13 103.8(8) . .
O11 Cl3 O10 122.0(10) . .
O12 Cl3 O10 105.8(7) . .
O13 Cl3 O10 107.1(7) . .
O15 Cl4 O17 111.4(10) . .
O15 Cl4 O16 106.8(10) . .
O17 Cl4 O16 112.7(14) . .
O15 Cl4 O14 105.5(8) . .
O17 Cl4 O14 112.9(11) . .
O16 Cl4 O14 107.2(8) . .
Co1 O1 Co1 100.00(12) 2_565 .
C13 N1 C1 111.5(4) . .
C13 N1 C7 111.9(3) . .
C1 N1 C7 111.1(4) . .
C13 N1 Co1 106.0(2) . .
C1 N1 Co1 106.5(2) . .
C7 N1 Co1 109.4(3) . .
C6 N2 C2 119.6(4) . .
C6 N2 Co1 126.6(3) . .
C2 N2 Co1 113.7(3) . .
C12 N3 C8 119.4(4) . .
C12 N3 Co1 125.4(3) . .
C8 N3 Co1 115.0(3) . .
C18 N4 C14 118.8(4) . .
C18 N4 Co1 126.9(3) . .
C14 N4 Co1 114.0(3) . .
C2 C1 N1 108.5(4) . .
N2 C2 C3 121.7(4) . .
N2 C2 C1 113.6(4) . .
C3 C2 C1 124.6(4) . .
C2 C3 C4 119.0(4) . .
C5 C4 C3 118.1(5) . .
C4 C5 C6 120.6(5) . .
N2 C6 C5 120.8(4) . .
C8 C7 N1 112.2(3) . .
N3 C8 C9 120.5(4) . .
N3 C8 C7 115.7(4) . .
C9 C8 C7 123.7(4) . .
C10 C9 C8 120.1(5) . .
C9 C10 C11 120.1(5) . .
C10 C11 C12 118.3(5) . .
N3 C12 C11 121.6(5) . .
N1 C13 C14 108.0(4) . .
N4 C14 C15 122.0(4) . .
N4 C14 C13 112.7(4) . .
C15 C14 C13 125.4(4) . .
C14 C15 C16 119.5(5) . .
C15 C16 C17 118.8(5) . .
C18 C17 C16 119.3(5) . .
N4 C18 C17 121.6(5) . .

loop_
_geom_bond_atom_site_label_1
_geom_bond_atom_site_label_2
_geom_bond_distance
_geom_bond_site_symmetry_2
Co1 N3 1.884(4) .
Co1 O1 1.918(3) 2_565
Co1 O1 1.926(3) .
Co1 N2 1.931(3) .
Co1 N4 1.932(3) .
Co1 N1 1.932(3) .
Co1 Co1 2.9442(14) 2_565
Cl1 O5 1.414(4) .
Cl1 O2 1.422(4) .
Cl1 O4 1.435(4) .
Cl1 O3 1.449(4) .
Cl2 O9 1.428(5) .
Cl2 O6 1.428(5) .
Cl2 O7 1.432(5) .
Cl2 O8 1.433(5) .
Cl3 O11 1.422(5) .
Cl3 O12 1.426(5) .
Cl3 O13 1.428(5) .
Cl3 O10 1.439(5) .
Cl4 O15 1.419(5) .
Cl4 O17 1.420(5) .
Cl4 O16 1.420(5) .
Cl4 O14 1.449(5) .
O1 Co1 1.918(3) 2_565
N1 C13 1.488(6) .
N1 C1 1.492(5) .
N1 C7 1.496(6) .
N2 C6 1.332(5) .
N2 C2 1.353(5) .
N3 C12 1.329(6) .
N3 C8 1.340(5) .
N4 C18 1.339(5) .
N4 C14 1.350(5) .
C1 C2 1.488(6) .
C2 C3 1.362(6) .
C3 C4 1.400(7) .
C4 C5 1.366(7) .
C5 C6 1.378(6) .
C7 C8 1.481(7) .
C8 C9 1.391(7) .
C9 C10 1.333(8) .
C10 C11 1.370(8) .
C11 C12 1.394(7) .
C13 C14 1.514(6) .
C14 C15 1.351(6) .
C15 C16 1.374(7) .
C16 C17 1.379(7) .
C17 C18 1.364(6) .

loop_
_geom_torsion_atom_site_label_1
_geom_torsion_atom_site_label_2
_geom_torsion_atom_site_label_3
_geom_torsion_atom_site_label_4
_geom_torsion
_geom_torsion_site_symmetry_1
O1 Co1 N3 C12 -1.5(4) 2_565
N2 Co1 N3 C12 -97.9(4) .
N4 Co1 N3 C12 94.3(4) .
N1 Co1 N3 C12 178.4(4) .
Co1 Co1 N3 C12 -0.4(5) 2_565
O1 Co1 N3 C8 -177.4(3) 2_565
N2 Co1 N3 C8 86.2(3) .
N4 Co1 N3 C8 -81.6(3) .
N1 Co1 N3 C8 2.5(3) .
Co1 Co1 N3 C8 -176.3(2) 2_565
C13 N1 C1 C2 -153.9(3) .
C7 N1 C1 C2 80.5(4) .
Co1 N1 C1 C2 -38.6(4) .
C6 N2 C2 C3 2.7(6) .
Co1 N2 C2 C3 179.8(3) .
C6 N2 C2 C1 -176.2(4) .
Co1 N2 C2 C1 0.8(5) .
N1 C1 C2 N2 25.2(5) .
N1 C1 C2 C3 -153.7(4) .
N2 C2 C3 C4 -0.5(7) .
C1 C2 C3 C4 178.4(4) .
C2 C3 C4 C5 -2.9(7) .
C3 C4 C5 C6 4.1(8) .
C2 N2 C6 C5 -1.5(6) .
Co1 N2 C6 C5 -178.1(3) .
C4 C5 C6 N2 -2.0(8) .
C13 N1 C7 C8 113.3(4) .
C1 N1 C7 C8 -121.3(4) .
Co1 N1 C7 C8 -3.9(5) .
C12 N3 C8 C9 -0.3(7) .
Co1 N3 C8 C9 175.9(4) .
C12 N3 C8 C7 178.4(4) .
Co1 N3 C8 C7 -5.5(5) .
N1 C7 C8 N3 6.2(6) .
N1 C7 C8 C9 -175.2(4) .
N3 C8 C9 C10 -0.5(8) .
C7 C8 C9 C10 -179.1(5) .
C8 C9 C10 C11 1.8(9) .
C9 C10 C11 C12 -2.3(10) .
C8 N3 C12 C11 -0.2(8) .
Co1 N3 C12 C11 -176.0(5) .
C10 C11 C12 N3 1.5(10) .
C1 N1 C13 C14 156.6(3) .
C7 N1 C13 C14 -78.2(4) .
Co1 N1 C13 C14 41.0(4) .
C18 N4 C14 C15 -1.7(7) .
Co1 N4 C14 C15 -175.9(4) .
C18 N4 C14 C13 176.6(4) .
Co1 N4 C14 C13 2.4(5) .
N1 C13 C14 N4 -28.9(5) .
N1 C13 C14 C15 149.3(5) .
N4 C14 C15 C16 -0.6(8) .
C13 C14 C15 C16 -178.6(5) .
C14 C15 C16 C17 2.6(8) .
C15 C16 C17 C18 -2.5(8) .
C14 N4 C18 C17 1.9(7) .
Co1 N4 C18 C17 175.3(3) .
C16 C17 C18 N4 0.3(8) .

loop_
_platon_squeeze_void_nr
_platon_squeeze_void_average_x
_platon_squeeze_void_average_y
_platon_squeeze_void_average_z
_platon_squeeze_void_volume
_platon_squeeze_void_count_electrons
_platon_squeeze_void_content
1 -0.045 0.002 0.500 379 82 ' '
